data_1572961
loop_
_publ_author_name
'Jundullah Hanafi, Muchammad Izzuddin'
'Bastonero, Lorenzo'
'Murshed, Mohammad Mangir'
'Robben, Lars'
'Dononelli, Wilke'
'Kirsch, Andrea'
'Marzari, Nicola'
'Gesing, Thorsten M.'

_publ_section_title
;
 Synthesis, structural and spectroscopic characterization of defect-rich
 forsterite as a representative phase of Martian regolith.
;
_journal_issue 6
_journal_name_full IUCrJ
_journal_paper_doi 10.1107/S2052252524009722
_journal_volume 11
_journal_year 2024
_chemical_compound_source computation
_chemical_formula_analytical Mg33Si16O64
_chemical_formula_structural Mg33Si16O64
_chemical_formula_sum 'Mg33 O64 Si16'
_chemical_formula_weight 2275.361
_chemical_melting_point ?
_chemical_name_common 'magnesium silicate'
_chemical_name_mineral forsterite
_chemical_name_systematic 'magnesium silicate'
_space_group_IT_number 1
_space_group_name_Hall 'P 1'
_space_group_name_H-M_alt 'P 1'
_symmetry_cell_setting triclinic
_symmetry_Int_Tables_number 1
_symmetry_space_group_name_Hall 'P 1'
_symmetry_space_group_name_H-M 'P 1'
_audit_creation_method manually
_cell_angle_alpha 90.000
_cell_angle_beta 90.000
_cell_angle_gamma 90.000
_cell_formula_units_Z 1
_cell_length_a 9.5166
_cell_length_b 10.2043
_cell_length_c 11.9748
_cell_volume 1162.876
_computing_molecular_graphics 'Diamond version 4.6.8 (Crystal Impact, Germany)'
_cod_data_source_file lt5071.cif
_cod_data_source_block Mg2SiO4_CFO_USI_2121821137_Interstitial_Mg_0
_cod_depositor_comments
;
The following automatic conversions were performed:

data item '_chemical_melting_point' value 'not measured' was changed
to '?' -- the value is undefined or not given.

Automatic conversion script
Id: cif_fix_values 8170 2020-07-09 18:12:32Z antanas 
;
_cod_original_cell_volume 1162.88
_cod_database_code 1572961

loop_
_space_group_symop_operation_xyz
'x, y, z '

loop_
_atom_site_label
_atom_site_type_symbol
_atom_site_symmetry_multiplicity
_atom_site_fract_x
_atom_site_fract_y
_atom_site_fract_z
_atom_site_occupancy
_atom_site_B_iso_or_equiv
Mg1 Mg 1 0.586960 0.441180 0.879310 1 0.008640
Mg2 Mg 1 0.586950 0.441170 0.379320 1 0.008640
Mg3 Mg 1 0.086960 0.441190 0.879310 1 0.008640
Mg4 Mg 1 0.086960 0.441180 0.379300 1 0.008640
Mg5 Mg 1 0.586960 0.441190 0.129310 1 0.008640
Mg6 Mg 1 0.586960 0.441160 0.629320 1 0.008640
Mg7 Mg 1 0.086960 0.441160 0.129320 1 0.008640
Mg8 Mg 1 0.086960 0.441160 0.629310 1 0.008640
Mg9 Mg 1 0.836950 0.941170 0.879310 1 0.008640
Mg10 Mg 1 0.836960 0.941180 0.379310 1 0.008640
Mg11 Mg 1 0.336960 0.941170 0.879300 1 0.008640
Mg12 Mg 1 0.336960 0.941170 0.379320 1 0.008640
Mg13 Mg 1 0.836960 0.941180 0.129300 1 0.008640
Mg14 Mg 1 0.836960 0.941190 0.629330 1 0.008640
Mg15 Mg 1 0.336960 0.941180 0.129310 1 0.008640
Mg16 Mg 1 0.336940 0.941180 0.629310 1 0.008640
Mg17 Mg 1 0.841160 0.217720 0.004310 1 0.008640
Mg18 Mg 1 0.841150 0.217760 0.504310 1 0.008640
Mg19 Mg 1 0.341150 0.217750 0.004310 1 0.008640
Mg20 Mg 1 0.341150 0.217740 0.504320 1 0.008640
Mg21 Mg 1 0.832750 0.664590 0.254310 1 0.008640
Mg22 Mg 1 0.832770 0.664600 0.754320 1 0.008640
Mg23 Mg 1 0.332750 0.664610 0.254310 1 0.008640
Mg24 Mg 1 0.332770 0.664600 0.754320 1 0.008640
Mg25 Mg 1 0.591150 0.164600 0.254320 1 0.008640
Mg26 Mg 1 0.591170 0.164590 0.754320 1 0.008640
Mg27 Mg 1 0.091160 0.164610 0.254300 1 0.008640
Mg28 Mg 1 0.091160 0.164610 0.754320 1 0.008640
Mg29 Mg 1 0.082750 0.717730 0.004310 1 0.008640
Mg30 Mg 1 0.082760 0.717760 0.504310 1 0.008640
Mg31 Mg 1 0.582760 0.717760 0.004310 1 0.008640
Mg32 Mg 1 0.582760 0.717750 0.504310 1 0.008640
Si1 Si 1 0.623750 0.035030 0.004310 1 0.006143
Si2 Si 1 0.623740 0.035040 0.504310 1 0.006143
Si3 Si 1 0.123750 0.035030 0.004310 1 0.006143
Si4 Si 1 0.123730 0.035040 0.504330 1 0.006143
Si5 Si 1 0.050190 0.847320 0.254320 1 0.006143
Si6 Si 1 0.050170 0.847330 0.754330 1 0.006143
Si7 Si 1 0.550180 0.847320 0.254320 1 0.006143
Si8 Si 1 0.550190 0.847340 0.754340 1 0.006143
Si9 Si 1 0.873720 0.347340 0.254310 1 0.006143
Si10 Si 1 0.873730 0.347310 0.754320 1 0.006143
Si11 Si 1 0.373740 0.347310 0.254310 1 0.006143
Si12 Si 1 0.373740 0.347310 0.754300 1 0.006143
Si13 Si 1 0.800180 0.535030 0.004310 1 0.006143
Si14 Si 1 0.800190 0.535060 0.504300 1 0.006143
Si15 Si 1 0.300190 0.535030 0.004310 1 0.006143
Si16 Si 1 0.300190 0.535040 0.504300 1 0.006143
O1 O 1 0.952870 0.032840 0.004300 1 0.016726
O2 O 1 0.952930 0.032850 0.504310 1 0.016726
O3 O 1 0.452930 0.032850 0.004310 1 0.016726
O4 O 1 0.452930 0.032860 0.504320 1 0.016726
O5 O 1 0.720990 0.849500 0.254310 1 0.016726
O6 O 1 0.720990 0.849490 0.754300 1 0.016726
O7 O 1 0.220990 0.849500 0.254310 1 0.016726
O8 O 1 0.220980 0.849500 0.754310 1 0.016726
O9 O 1 0.702930 0.349510 0.254310 1 0.016726
O10 O 1 0.702920 0.349500 0.754320 1 0.016726
O11 O 1 0.202920 0.349490 0.254310 1 0.016726
O12 O 1 0.202920 0.349490 0.754310 1 0.016726
O13 O 1 0.970980 0.532850 0.004310 1 0.016726
O14 O 1 0.970990 0.532850 0.504320 1 0.016726
O15 O 1 0.470990 0.532850 0.004310 1 0.016726
O16 O 1 0.470990 0.532860 0.504320 1 0.016726
O17 O 1 0.697800 0.887550 0.004280 1 0.016726
O18 O 1 0.697960 0.887170 0.504310 1 0.016726
O19 O 1 0.197970 0.887160 0.004310 1 0.016726
O20 O 1 0.197960 0.887170 0.504320 1 0.016726
O21 O 1 0.975950 0.995180 0.254320 1 0.016726
O22 O 1 0.975960 0.995190 0.754300 1 0.016726
O23 O 1 0.475960 0.995190 0.254310 1 0.016726
O24 O 1 0.475970 0.995190 0.754320 1 0.016726
O25 O 1 0.947950 0.495180 0.254310 1 0.016726
O26 O 1 0.947960 0.495190 0.754320 1 0.016726
O27 O 1 0.447950 0.495190 0.254310 1 0.016726
O28 O 1 0.447960 0.495190 0.754310 1 0.016726
O29 O 1 0.725950 0.387170 0.004310 1 0.016726
O30 O 1 0.725960 0.387170 0.504310 1 0.016726
O31 O 1 0.225960 0.387170 0.004310 1 0.016726
O32 O 1 0.225960 0.387160 0.504320 1 0.016726
O33 O 1 0.698940 0.104530 0.113430 1 0.016726
O34 O 1 0.698940 0.104520 0.613410 1 0.016726
O35 O 1 0.198950 0.104520 0.113410 1 0.016726
O36 O 1 0.198940 0.104520 0.613410 1 0.016726
O37 O 1 0.974970 0.777830 0.363400 1 0.016726
O38 O 1 0.974970 0.777820 0.863400 1 0.016726
O39 O 1 0.474970 0.777830 0.363420 1 0.016726
O40 O 1 0.474980 0.777840 0.863410 1 0.016726
O41 O 1 0.948950 0.277840 0.145220 1 0.016726
O42 O 1 0.948940 0.277840 0.645220 1 0.016726
O43 O 1 0.448940 0.277830 0.145210 1 0.016726
O44 O 1 0.448940 0.277820 0.645210 1 0.016726
O45 O 1 0.724960 0.604520 0.895210 1 0.016726
O46 O 1 0.724970 0.604520 0.395210 1 0.016726
O47 O 1 0.224970 0.604520 0.895210 1 0.016726
O48 O 1 0.224970 0.604520 0.395210 1 0.016726
O49 O 1 0.974960 0.777830 0.145210 1 0.016726
O50 O 1 0.974980 0.777830 0.645210 1 0.016726
O51 O 1 0.474970 0.777830 0.145210 1 0.016726
O52 O 1 0.474960 0.777840 0.645220 1 0.016726
O53 O 1 0.698890 0.104590 0.895180 1 0.016726
O54 O 1 0.698940 0.104520 0.395220 1 0.016726
O55 O 1 0.198960 0.104530 0.895210 1 0.016726
O56 O 1 0.198940 0.104520 0.395210 1 0.016726
O57 O 1 0.724960 0.604510 0.113410 1 0.016726
O58 O 1 0.724970 0.604530 0.613420 1 0.016726
O59 O 1 0.224960 0.604520 0.113410 1 0.016726
O60 O 1 0.224970 0.604520 0.613410 1 0.016726
O61 O 1 0.948950 0.277830 0.363410 1 0.016726
O62 O 1 0.948940 0.277820 0.863410 1 0.016726
O63 O 1 0.448940 0.277840 0.363420 1 0.016726
O64 O 1 0.448940 0.277840 0.863410 1 0.016726
Mg33 Mg 1 0.793440 0.999990 0.939500 1 0.008640
